data_1545132
loop_
_publ_author_name
'Kawano, T.'
'Takahashi, J.'
'Yamada, T.'
'Yamane, H.'

_publ_section_title
;
 Preparation, crystal structure and high-temperature thermoelectric
 properties of double perovskite-type rare-earth cobalt ruthenium oxides
;
_journal_name_full 'Journal of the Ceramic Society of Japan'
_journal_page_first 792
_journal_page_last 796
_journal_volume 115
_journal_year 2007
_chemical_formula_sum 'Co Gd2 O6 Ru'
_chemical_name_common 'Gd2CoRuO6 double perovskite'
_space_group_IT_number 14
_space_group_name_H-M_alt 'P 1 21/n 1'
_symmetry_space_group_name_Hall '-P 2yn'
_symmetry_space_group_name_H-M 'P 1 21/n 1'
_cell_angle_alpha 90
_cell_angle_beta 90.002(11)
_cell_angle_gamma 90
_cell_formula_units_Z 2
_cell_length_a 5.32400(9)
_cell_length_b 5.74387(10)
_cell_length_c 7.61279(13)
_cell_volume 232.802(7)
_cod_data_source_file Gd2CoRuO6.cif
_cod_data_source_block Gd2CoRuO6
_cod_original_formula_sum 'Gd2 Co1 Ru1 O6'
_cod_database_code 1545132

loop_
_space_group_symop_operation_xyz
'x, y, z'
'-x, -y, -z'
'-x+1/2, y+1/2, -z+1/2'
'x+1/2, -y+1/2, z+1/2'

loop_
_atom_site_label
_atom_site_occupancy
_atom_site_fract_x
_atom_site_fract_y
_atom_site_fract_z
_atom_site_adp_type
_atom_site_B_iso_or_equiv
_atom_site_type_symbol
Gd 1.0 0.0227(2) 0.0735(13) 0.2513(3) Biso 0.190000 Gd
CoRu 0.9050 0.5000 0.000000 0.000000 Biso 0.190000 Co
CoRu 0.0950 0.5000 0.000000 0.000000 Biso 0.190000 Ru
RuCo 0.9050 0.5000 0.000000 0.500000 Biso 0.190000 Ru
RuCo 0.0950 0.5000 0.000000 0.500000 Biso 0.190000 Co
O1 1.0 0.184(3) -0.197(3) 0.063(3) Biso 0.190000 O
O2 1.0 0.312(3) 0.301(3) 0.046(3) Biso 0.190000 O
O3 1.0 -0.1063(17) 0.4522(16) 0.260(2) Biso 0.190000 O
